data_1550884
loop_
_publ_author_name
'Moreno-Pineda, Eufemio'
'Taran, Gheorghe'
'Wernsdorfer, Wolfgang'
'Ruben, Mario'

_publ_section_title
;
 Quantum Tunnelling of the Magnetisation in Single-Molecule Magnet
 Isotopologue Dimers
;
_journal_name_full 'Chemical Science'
_journal_paper_doi 10.1039/C9SC01062A
_journal_year 2019
_chemical_formula_moiety 'C74 H120 Dy2 N4 O12, C4 H10 O2'
_chemical_formula_sum 'C78 H130 Dy2 N4 O14'
_chemical_formula_weight 1672.85
_space_group_crystal_system triclinic
_space_group_IT_number 2
_space_group_name_Hall '-P 1'
_space_group_name_H-M_alt 'P -1'
_symmetry_space_group_name_Hall '-P 1'
_symmetry_space_group_name_H-M 'P -1'
_atom_sites_solution_hydrogens geom
_atom_sites_solution_primary dual
_audit_creation_date 2019-02-11
_audit_creation_method
;
Olex2 1.2
(compiled Mar 28 2017 19:26:29 for OlexSys, GUI svn.r5337)
;
_audit_update_record
;
2019-02-20 deposited with the CCDC.    2019-04-12 downloaded from the CCDC.
;
_cell_angle_alpha 92.039(2)
_cell_angle_beta 93.333(2)
_cell_angle_gamma 107.553(2)
_cell_formula_units_Z 1
_cell_length_a 10.8743(2)
_cell_length_b 13.8790(3)
_cell_length_c 14.8618(4)
_cell_measurement_reflns_used 21010
_cell_measurement_temperature 180
_cell_measurement_theta_max 27.2550
_cell_measurement_theta_min 1.9900
_cell_volume 2131.63(9)
_computing_cell_refinement 'CrysAlisPro 1.171.38.43 (Rigaku OD, 2015)'
_computing_data_collection 'CrysAlisPro 1.171.38.43 (Rigaku OD, 2015)'
_computing_data_reduction 'CrysAlisPro 1.171.38.43 (Rigaku OD, 2015)'
_computing_molecular_graphics 'Olex2 (Dolomanov et al., 2009)'
_computing_publication_material 'Olex2 (Dolomanov et al., 2009)'
_computing_structure_refinement 'ShelXL (Sheldrick, 2015)'
_computing_structure_solution 'ShelXT (Sheldrick, 2015)'
_diffrn_ambient_temperature 180
_diffrn_detector 'image plate (34 cm diameter)'
_diffrn_detector_area_resol_mean 6.67
_diffrn_detector_type STOE
_diffrn_measured_fraction_theta_full 0.995
_diffrn_measured_fraction_theta_max 0.996
_diffrn_measurement_details
'List of Runs (angles in degrees, time in seconds): # Type Start End Width t~exp~ \w \q \k \f Frames -------------------------------------------------------------------------- 1 \w -90.00 90.00 1.00 180.60 -- 0.00 180.00 252.00 180 2 \w -90.00 20.00 1.00 180.60 -- 0.00 180.00 64.00 110'
_diffrn_measurement_device '2-circle goniometer'
_diffrn_measurement_device_type 'STOE IPDS2T'
_diffrn_measurement_method 'rotation method'
_diffrn_orient_matrix_type 'CrysAlisPro convention (1999,Acta A55,543-557)'
_diffrn_orient_matrix_UB_11 -0.0032390000
_diffrn_orient_matrix_UB_12 -0.0277168000
_diffrn_orient_matrix_UB_13 0.0394425000
_diffrn_orient_matrix_UB_21 0.0507811000
_diffrn_orient_matrix_UB_22 -0.0180126000
_diffrn_orient_matrix_UB_23 -0.0139204000
_diffrn_orient_matrix_UB_31 0.0459961000
_diffrn_orient_matrix_UB_32 0.0423019000
_diffrn_orient_matrix_UB_33 0.0233063000
_diffrn_radiation_collimation '0.5 mm diameter, monocapillary'
_diffrn_radiation_monochromator 'plane graphite'
_diffrn_radiation_probe x-ray
_diffrn_radiation_type MoK\a
_diffrn_radiation_wavelength 0.71073
_diffrn_reflns_av_R_equivalents 0.0289
_diffrn_reflns_av_unetI/netI 0.0283
_diffrn_reflns_Laue_measured_fraction_full 0.995
_diffrn_reflns_Laue_measured_fraction_max 0.996
_diffrn_reflns_limit_h_max 13
_diffrn_reflns_limit_h_min -13
_diffrn_reflns_limit_k_max 17
_diffrn_reflns_limit_k_min -17
_diffrn_reflns_limit_l_max 18
_diffrn_reflns_limit_l_min -18
_diffrn_reflns_number 25289
_diffrn_reflns_point_group_measured_fraction_full 0.995
_diffrn_reflns_point_group_measured_fraction_max 0.996
_diffrn_reflns_theta_full 25.242
_diffrn_reflns_theta_max 26.371
_diffrn_reflns_theta_min 4.080
_diffrn_source 'fine-focus sealed X-ray tube'
_diffrn_source_type 'Enhance (Mo) X-ray Source'
_exptl_absorpt_coefficient_mu 1.797
_exptl_absorpt_correction_T_max 1.00000
_exptl_absorpt_correction_T_min 0.88031
_exptl_absorpt_correction_type multi-scan
_exptl_absorpt_process_details
'CrysAlisPro 1.171.38.43 (Rigaku Oxford Diffraction, 2015) Empirical absorption correction using spherical harmonics, implemented in SCALE3 ABSPACK scaling algorithm.'
_exptl_crystal_colour 'clear yellow'
_exptl_crystal_colour_lustre clear
_exptl_crystal_colour_primary yellow
_exptl_crystal_density_diffrn 1.303
_exptl_crystal_description block
_exptl_crystal_F_000 870
_exptl_crystal_recrystallization_method 'Re-crystallisation from solvent: Dichloromethane and ethanol'
_exptl_crystal_size_max 0.13
_exptl_crystal_size_mid 0.12
_exptl_crystal_size_min 0.1
_refine_diff_density_max 1.256
_refine_diff_density_min -1.252
_refine_diff_density_rms 0.086
_refine_ls_extinction_method none
_refine_ls_goodness_of_fit_ref 1.087
_refine_ls_hydrogen_treatment constr
_refine_ls_matrix_type full
_refine_ls_number_parameters 467
_refine_ls_number_reflns 8697
_refine_ls_number_restraints 41
_refine_ls_restrained_S_all 1.105
_refine_ls_R_factor_all 0.0273
_refine_ls_R_factor_gt 0.0256
_refine_ls_shift/su_max 0.001
_refine_ls_shift/su_mean 0.000
_refine_ls_structure_factor_coef Fsqd
_refine_ls_weighting_details 'w=1/[\s^2^(Fo^2^)+(0.0297P)^2^+2.3589P] where P=(Fo^2^+2Fc^2^)/3'
_refine_ls_weighting_scheme calc
_refine_ls_wR_factor_gt 0.0630
_refine_ls_wR_factor_ref 0.0645
_reflns_Friedel_coverage 0.000
_reflns_number_gt 8350
_reflns_number_total 8697
_reflns_threshold_expression 'I > 2\s(I)'
_cod_data_source_file c9sc01062a2.cif
_cod_data_source_block em1-118
_cod_database_code 1550884
_shelx_shelxl_version_number 2016/4
_chemical_oxdiff_formula 'Dy2 N4 O12 C30'
_shelx_space_group_comment
;
The symmetry employed for this shelxl refinement is uniquely defined
by the following loop, which should always be used as a source of
symmetry information in preference to the above space-group names.
They are only intended as comments.
;
_reflns_odcompleteness_completeness 86.84
_reflns_odcompleteness_iscentric 1
_reflns_odcompleteness_theta 30.43
_olex2_refinement_description
;
1. Fixed Uiso
 At 1.2 times of:
  All C(H) groups, All C(H,H) groups
 At 1.5 times of:
  All C(H,H,H) groups
2. Restrained distances
 C1AA-C5
 1.54 with sigma of 0.02
 C5-O0AA
 1.1 with sigma of 0.02
 C2C-C4C \\sim C4C-C3C \\sim C3C-C4C \\sim C4C-C1C \\sim C1C-C4C \\sim C4C-C2C
 with sigma of 0.02
 C2C-C3C \\sim C3C-C1C \\sim C3C-C1C \\sim C1C-C2C \\sim C1C-C2C \\sim C2C-C3C
 with sigma of 0.02
 C2CA-C4C \\sim C4C-C3CA \\sim C3CA-C4C \\sim C4C-C1CA \\sim C1CA-C4C \\sim
C4C-C2CA
 with sigma of 0.02
 C2CA-C3CA \\sim C3CA-C1CA \\sim C3CA-C1CA \\sim C1CA-C2CA \\sim C1CA-C2CA
\\sim C2CA-C3CA
 with sigma of 0.02
3. Uiso/Uaniso restraints and constraints
Uanis(C1CA) = Uanis(C2CA) = Uanis(C3CA)
Uanis(C9B) = Uanis(C11B) = Uanis(C10B)
4. Rigid body (RIGU) restrains
 C1C, C1CA, C2C, C3C, C3CA
 with sigma for 1-2 distances of 0.004 and sigma for 1-3 distances of 0.004
 O0AA, C1AA, C5
 with sigma for 1-2 distances of 0.004 and sigma for 1-3 distances of 0.004
 C11B, C9B, C10B, C8B
 with sigma for 1-2 distances of 0.004 and sigma for 1-3 distances of 0.004
5. Others
 Sof(C1CA)=Sof(H1CD)=Sof(H1CE)=Sof(H1CF)=Sof(C2CA)=Sof(H2CD)=Sof(H2CE)=
 Sof(H2CF)=Sof(C3CA)=Sof(H3CD)=Sof(H3CE)=Sof(H3CF)=1-FVAR(1)
 Sof(C1C)=Sof(H1CA)=Sof(H1CB)=Sof(H1CC)=Sof(C2C)=Sof(H2CA)=Sof(H2CB)=Sof(H2CC)=
 Sof(C3C)=Sof(H3CA)=Sof(H3CB)=Sof(H3CC)=FVAR(1)
6.a Secondary CH2 refined with riding coordinates:
 C5(H5A,H5B)
6.b Me refined with riding coordinates:
 C1AA(H1AD,H1AE,H1AF)
6.c Aromatic/amide H refined with riding coordinates:
 C2(H2), C3(H3), C4(H4), C6A(H6A), C6B(H6B), C6C(H6C)
6.d Idealised Me refined as rotating group:
 C1A(H1AA,H1AB,H1AC), C1B(H1BA,H1BB,H1BC), C1C(H1CA,H1CB,H1CC), C1CA(H1CD,H1CE,
 H1CF), C2A(H2AA,H2AB,H2AC), C2B(H2BA,H2BB,H2BC), C2C(H2CA,H2CB,H2CC),
 C2CA(H2CD,H2CE,H2CF), C3A(H3AA,H3AB,H3AC), C3B(H3BA,H3BB,H3BC), C3C(H3CA,H3CB,
 H3CC), C3CA(H3CD,H3CE,H3CF), C9A(H9AA,H9AB,H9AC), C9B(H9BA,H9BB,H9BC),
 C9C(H9CA,H9CB,H9CC), C10A(H10A,H10B,H10C), C10B(H10D,H10E,H10F), C10C(H10G,
 H10H,H10I), C11A(H11A,H11B,H11C), C11B(H11D,H11E,H11F), C11C(H11G,H11H,H11I)
;
_olex2_submission_special_instructions 'No special instructions were received'
_oxdiff_exptl_absorpt_empirical_details
'Empirical correction (ABSPACK) includes: - Absorption correction using spherical harmonics - Frame scaling - Detector area scaling'
_oxdiff_exptl_absorpt_empirical_full_max 1.092
_oxdiff_exptl_absorpt_empirical_full_min 0.873

loop_
_space_group_symop_operation_xyz
'x, y, z'
'-x, -y, -z'

loop_
_atom_site_label
_atom_site_type_symbol
_atom_site_fract_x
_atom_site_fract_y
_atom_site_fract_z
_atom_site_U_iso_or_equiv
_atom_site_adp_type
_atom_site_occupancy
_atom_site_site_symmetry_order
_atom_site_calc_flag
_atom_site_refinement_flags_posn
_atom_site_refinement_flags_adp
_atom_site_refinement_flags_occupancy
_atom_site_disorder_assembly
_atom_site_disorder_group
Dy1 Dy 0.65742(2) 0.60519(2) 0.20070(2) 0.01450(4) Uani 1 1 d . . . . .
O1A O 0.83593(17) 0.69841(13) 0.13227(13) 0.0225(4) Uani 1 1 d . . . . .
O1B O 0.77721(18) 0.69172(15) 0.32407(13) 0.0269(4) Uani 1 1 d . . . . .
O1C O 0.52295(17) 0.43844(13) 0.20010(13) 0.0231(4) Uani 1 1 d . . . . .
O2A O 0.62420(17) 0.75861(13) 0.16837(13) 0.0242(4) Uani 1 1 d . . . . .
O2B O 0.51225(17) 0.61443(14) 0.30471(12) 0.0234(4) Uani 1 1 d . . . . .
O2C O 0.78608(17) 0.50464(14) 0.23110(13) 0.0230(4) Uani 1 1 d . . . . .
N1 N 0.4582(2) 0.57517(15) 0.08728(14) 0.0180(4) Uani 1 1 d . . . . .
N2 N 0.3373(2) 0.48318(16) -0.04368(14) 0.0184(4) Uani 1 1 d . . . . .
C1 C 0.4435(2) 0.51597(18) 0.01219(16) 0.0157(5) Uani 1 1 d . . . . .
C1A C 1.1026(3) 0.7713(3) 0.1805(3) 0.0403(8) Uani 1 1 d . . . . .
H1AA H 1.190860 0.782456 0.166878 0.061 Uiso 1 1 calc GR . . . .
H1AB H 1.058683 0.699921 0.178482 0.061 Uiso 1 1 calc GR . . . .
H1AC H 1.100225 0.800360 0.239717 0.061 Uiso 1 1 calc GR . . . .
C1B C 0.8616(3) 0.8044(3) 0.5565(2) 0.0423(8) Uani 1 1 d . . . . .
H1BA H 0.942596 0.842181 0.587631 0.063 Uiso 1 1 calc GR . . . .
H1BB H 0.828361 0.740805 0.583685 0.063 Uiso 1 1 calc GR . . . .
H1BC H 0.801066 0.842119 0.560567 0.063 Uiso 1 1 calc GR . . . .
C1C C 0.4114(7) 0.2186(6) 0.0879(4) 0.082(3) Uani 0.649(8) 1 d D U P A 1
H1CA H 0.343672 0.155305 0.078771 0.124 Uiso 0.649(8) 1 calc GR . P A 1
H1CB H 0.493197 0.207830 0.079556 0.124 Uiso 0.649(8) 1 calc GR . P A 1
H1CC H 0.396793 0.265020 0.045243 0.124 Uiso 0.649(8) 1 calc GR . P A 1
C1CA C 0.3460(10) 0.2780(8) 0.0926(7) 0.049(2) Uani 0.351(8) 1 d D U P A 2
H1CD H 0.327735 0.341426 0.096763 0.074 Uiso 0.351(8) 1 calc GR . P A 2
H1CE H 0.266690 0.224020 0.079945 0.074 Uiso 0.351(8) 1 calc GR . P A 2
H1CF H 0.402194 0.278590 0.045043 0.074 Uiso 0.351(8) 1 calc GR . P A 2
C2 C 0.2353(2) 0.5115(2) -0.02124(18) 0.0221(5) Uani 1 1 d . . . . .
H2 H 0.158515 0.488843 -0.057612 0.027 Uiso 1 1 calc R . . . .
C2A C 1.1049(3) 0.9353(2) 0.1164(3) 0.0456(9) Uani 1 1 d . . . . .
H2AA H 1.098673 0.963316 0.175335 0.068 Uiso 1 1 calc GR . . . .
H2AB H 1.065177 0.966930 0.071724 0.068 Uiso 1 1 calc GR . . . .
H2AC H 1.194316 0.947255 0.105495 0.068 Uiso 1 1 calc GR . . . .
C2B C 0.9310(3) 0.8866(2) 0.4130(2) 0.0376(7) Uani 1 1 d . . . . .
H2BA H 0.869827 0.923500 0.418499 0.056 Uiso 1 1 calc GR . . . .
H2BB H 0.941255 0.874362 0.350300 0.056 Uiso 1 1 calc GR . . . .
H2BC H 1.012848 0.925319 0.442469 0.056 Uiso 1 1 calc GR . . . .
C2C C 0.2930(5) 0.2971(5) 0.1913(7) 0.087(4) Uani 0.649(8) 1 d D U P A 1
H2CA H 0.298857 0.331316 0.249407 0.130 Uiso 0.649(8) 1 calc GR . P A 1
H2CB H 0.216593 0.239549 0.185292 0.130 Uiso 0.649(8) 1 calc GR . P A 1
H2CC H 0.288565 0.342545 0.144880 0.130 Uiso 0.649(8) 1 calc GR . P A 1
C2CA C 0.3294(10) 0.2656(8) 0.2591(7) 0.049(2) Uani 0.351(8) 1 d D . P A 2
H2CD H 0.371389 0.253184 0.314148 0.074 Uiso 0.351(8) 1 calc GR . P A 2
H2CE H 0.247012 0.214722 0.247835 0.074 Uiso 0.351(8) 1 calc GR . P A 2
H2CF H 0.317093 0.331105 0.264332 0.074 Uiso 0.351(8) 1 calc GR . P A 2
C3 C 0.2413(3) 0.5736(2) 0.05455(19) 0.0253(6) Uani 1 1 d . . . . .
H3 H 0.170526 0.593703 0.069476 0.030 Uiso 1 1 calc R . . . .
C3A C 1.0428(3) 0.7768(3) 0.0161(2) 0.0455(9) Uani 1 1 d . . . . .
H3AA H 1.131691 0.788696 0.003834 0.068 Uiso 1 1 calc GR . . . .
H3AB H 1.001849 0.808691 -0.027592 0.068 Uiso 1 1 calc GR . . . .
H3AC H 0.999297 0.705294 0.012691 0.068 Uiso 1 1 calc GR . . . .
C3B C 0.9812(3) 0.7279(3) 0.4515(2) 0.0389(7) Uani 1 1 d . . . . .
H3BA H 1.061447 0.767273 0.482545 0.058 Uiso 1 1 calc GR . . . .
H3BB H 0.994543 0.716034 0.389260 0.058 Uiso 1 1 calc GR . . . .
H3BC H 0.949987 0.664261 0.478864 0.058 Uiso 1 1 calc GR . . . .
C3C C 0.4054(6) 0.1786(4) 0.2481(5) 0.062(2) Uani 0.649(8) 1 d D U P A 1
H3CA H 0.478273 0.153915 0.242508 0.093 Uiso 0.649(8) 1 calc GR . P A 1
H3CB H 0.326904 0.124056 0.234480 0.093 Uiso 0.649(8) 1 calc GR . P A 1
H3CC H 0.406861 0.205480 0.308723 0.093 Uiso 0.649(8) 1 calc GR . P A 1
C3CA C 0.4376(9) 0.1592(7) 0.1739(8) 0.049(2) Uani 0.351(8) 1 d D U P A 2
H3CD H 0.498526 0.161243 0.129285 0.074 Uiso 0.351(8) 1 calc GR . P A 2
H3CE H 0.358049 0.107201 0.156211 0.074 Uiso 0.351(8) 1 calc GR . P A 2
H3CF H 0.472144 0.144941 0.231074 0.074 Uiso 0.351(8) 1 calc GR . P A 2
C4 C 0.3562(3) 0.6048(2) 0.10730(18) 0.0231(5) Uani 1 1 d . . . . .
H4 H 0.363095 0.647553 0.158206 0.028 Uiso 1 1 calc R . . . .
C4A C 1.0356(3) 0.8211(2) 0.1110(2) 0.0279(6) Uani 1 1 d . . . . .
C4B C 0.8819(3) 0.7852(2) 0.45731(18) 0.0260(6) Uani 1 1 d . . . . .
C4C C 0.4120(3) 0.2619(2) 0.18226(19) 0.0268(6) Uani 1 1 d D . . . .
C5A C 0.8918(2) 0.7931(2) 0.13032(17) 0.0215(5) Uani 1 1 d . . . . .
C5B C 0.7580(3) 0.7236(2) 0.40073(17) 0.0216(5) Uani 1 1 d . . . . .
C5C C 0.5369(3) 0.35147(19) 0.20053(18) 0.0214(5) Uani 1 1 d . . . . .
C6A C 0.8305(3) 0.8668(2) 0.1433(2) 0.0271(6) Uani 1 1 d . . . . .
H6A H 0.879833 0.934249 0.141581 0.032 Uiso 1 1 calc R . . . .
C6B C 0.6352(3) 0.7074(2) 0.43290(18) 0.0284(6) Uani 1 1 d . . . . .
H6B H 0.630288 0.733923 0.490443 0.034 Uiso 1 1 calc R . . . .
C6C C 0.6571(3) 0.3341(2) 0.2165(2) 0.0276(6) Uani 1 1 d . . . . .
H6C H 0.658746 0.267445 0.214848 0.033 Uiso 1 1 calc R . . . .
C7A C 0.6992(3) 0.84603(19) 0.15870(18) 0.0227(5) Uani 1 1 d . . . . .
C7B C 0.5197(3) 0.6537(2) 0.38387(18) 0.0236(5) Uani 1 1 d . . . . .
C7C C 0.7741(3) 0.4109(2) 0.23469(18) 0.0219(5) Uani 1 1 d . . . . .
C8A C 0.6404(3) 0.9338(2) 0.1683(2) 0.0296(6) Uani 1 1 d . . . . .
C8B C 0.3887(3) 0.6357(3) 0.4260(2) 0.0391(8) Uani 1 1 d . U . . .
C8C C 0.9000(3) 0.3868(2) 0.2615(2) 0.0291(6) Uani 1 1 d . . . . .
C9A C 0.6872(4) 1.0134(3) 0.0992(3) 0.0600(12) Uani 1 1 d . . . . .
H9AA H 0.779178 1.043155 0.108626 0.090 Uiso 1 1 calc GR . . . .
H9AB H 0.645837 1.065098 0.106239 0.090 Uiso 1 1 calc GR . . . .
H9AC H 0.665821 0.982058 0.039378 0.090 Uiso 1 1 calc GR . . . .
C9B C 0.3988(4) 0.6960(4) 0.5154(3) 0.0727(8) Uani 1 1 d . U . . .
H9BA H 0.444451 0.669817 0.560800 0.109 Uiso 1 1 calc GR . . . .
H9BB H 0.313594 0.690315 0.533305 0.109 Uiso 1 1 calc GR . . . .
H9BC H 0.444700 0.765869 0.508317 0.109 Uiso 1 1 calc GR . . . .
C9C C 0.9996(3) 0.4349(3) 0.1943(2) 0.0434(8) Uani 1 1 d . . . . .
H9CA H 0.970774 0.402944 0.135267 0.065 Uiso 1 1 calc GR . . . .
H9CB H 1.081348 0.425874 0.212824 0.065 Uiso 1 1 calc GR . . . .
H9CC H 1.009163 0.505831 0.192846 0.065 Uiso 1 1 calc GR . . . .
C10A C 0.6834(5) 0.9836(3) 0.2634(3) 0.0641(12) Uani 1 1 d . . . . .
H10A H 0.651989 0.934781 0.307368 0.096 Uiso 1 1 calc GR . . . .
H10B H 0.648898 1.039095 0.271846 0.096 Uiso 1 1 calc GR . . . .
H10C H 0.776086 1.008205 0.270419 0.096 Uiso 1 1 calc GR . . . .
C10B C 0.3335(4) 0.5233(4) 0.4371(4) 0.0727(8) Uani 1 1 d . U . . .
H10D H 0.331855 0.487110 0.380543 0.109 Uiso 1 1 calc GR . . . .
H10E H 0.247131 0.508704 0.455960 0.109 Uiso 1 1 calc GR . . . .
H10F H 0.386419 0.502799 0.481768 0.109 Uiso 1 1 calc GR . . . .
C10C C 0.8846(4) 0.2739(3) 0.2635(3) 0.0584(11) Uani 1 1 d . . . . .
H10G H 0.822640 0.243814 0.305772 0.088 Uiso 1 1 calc GR . . . .
H10H H 0.966382 0.264722 0.281456 0.088 Uiso 1 1 calc GR . . . .
H10I H 0.855094 0.242117 0.204435 0.088 Uiso 1 1 calc GR . . . .
C11A C 0.4936(3) 0.8937(3) 0.1581(4) 0.0577(11) Uani 1 1 d . . . . .
H11A H 0.466449 0.858522 0.100142 0.087 Uiso 1 1 calc GR . . . .
H11B H 0.458459 0.949189 0.163081 0.087 Uiso 1 1 calc GR . . . .
H11C H 0.463253 0.848072 0.204730 0.087 Uiso 1 1 calc GR . . . .
C11B C 0.2969(4) 0.6665(4) 0.3611(3) 0.0727(8) Uani 1 1 d . U . . .
H11D H 0.334681 0.735803 0.347215 0.109 Uiso 1 1 calc GR . . . .
H11E H 0.216845 0.659234 0.388193 0.109 Uiso 1 1 calc GR . . . .
H11F H 0.280919 0.624064 0.306541 0.109 Uiso 1 1 calc GR . . . .
C11C C 0.9485(3) 0.4379(3) 0.3555(2) 0.0430(8) Uani 1 1 d . . . . .
H11G H 0.958993 0.509042 0.353954 0.064 Uiso 1 1 calc GR . . . .
H11H H 1.030001 0.428163 0.373139 0.064 Uiso 1 1 calc GR . . . .
H11I H 0.886742 0.408553 0.398128 0.064 Uiso 1 1 calc GR . . . .
O0AA O 0.5268(6) 1.0057(7) 0.5386(5) 0.154(3) Uani 1 1 d D U . . .
C1AA C 0.6985(10) 1.0330(8) 0.6220(8) 0.165(4) Uani 1 1 d D U . . .
H1AD H 0.790172 1.043757 0.627023 0.248 Uiso 1 1 calc R . . . .
H1AE H 0.680205 1.090754 0.648524 0.248 Uiso 1 1 calc R . . . .
H1AF H 0.655927 0.973848 0.652881 0.248 Uiso 1 1 calc R . . . .
C5 C 0.6551(7) 1.0197(7) 0.5335(7) 0.131(3) Uani 1 1 d D U . . .
H5A H 0.695272 1.078847 0.500681 0.157 Uiso 1 1 calc R . . . .
H5B H 0.670772 0.960878 0.505077 0.157 Uiso 1 1 calc R . . . .

loop_
_atom_site_aniso_label
_atom_site_aniso_U_11
_atom_site_aniso_U_22
_atom_site_aniso_U_33
_atom_site_aniso_U_23
_atom_site_aniso_U_13
_atom_site_aniso_U_12
Dy1 0.01261(7) 0.01345(6) 0.01637(6) -0.00282(4) 0.00005(4) 0.00296(4)
O1A 0.0190(9) 0.0187(9) 0.0283(10) -0.0012(7) 0.0065(7) 0.0029(7)
O1B 0.0191(9) 0.0346(11) 0.0232(10) -0.0111(8) 0.0010(7) 0.0040(8)
O1C 0.0173(9) 0.0171(9) 0.0340(10) 0.0001(7) 0.0010(7) 0.0042(7)
O2A 0.0191(9) 0.0168(9) 0.0365(11) 0.0017(8) 0.0036(8) 0.0050(7)
O2B 0.0174(9) 0.0260(10) 0.0240(10) -0.0051(7) 0.0028(7) 0.0028(7)
O2C 0.0180(9) 0.0209(9) 0.0292(10) 0.0002(7) -0.0027(7) 0.0054(7)
N1 0.0190(10) 0.0171(10) 0.0185(10) -0.0024(8) 0.0017(8) 0.0066(8)
N2 0.0150(10) 0.0218(11) 0.0180(10) -0.0026(8) 0.0009(8) 0.0053(8)
C1 0.0155(12) 0.0146(11) 0.0155(11) -0.0006(9) -0.0005(9) 0.0029(9)
C1A 0.0227(15) 0.0448(19) 0.054(2) 0.0055(16) 0.0027(14) 0.0100(13)
C1B 0.0391(18) 0.057(2) 0.0230(15) -0.0119(14) -0.0057(13) 0.0069(15)
C1C 0.071(5) 0.086(6) 0.043(4) -0.027(4) 0.005(3) -0.043(4)
C1CA 0.033(3) 0.037(3) 0.061(5) -0.001(3) -0.002(3) -0.013(2)
C2 0.0151(12) 0.0288(14) 0.0221(13) -0.0019(10) -0.0005(10) 0.0069(10)
C2A 0.0238(16) 0.0323(17) 0.075(3) 0.0037(16) 0.0141(16) -0.0017(13)
C2B 0.0364(17) 0.0282(16) 0.0386(17) -0.0045(13) -0.0051(13) -0.0022(13)
C2C 0.021(3) 0.039(4) 0.191(11) -0.006(5) 0.004(4) -0.004(2)
C2CA 0.033(3) 0.037(3) 0.061(5) -0.001(3) -0.002(3) -0.013(2)
C3 0.0196(13) 0.0329(15) 0.0269(14) -0.0020(11) 0.0039(10) 0.0132(11)
C3A 0.0374(19) 0.056(2) 0.0393(19) -0.0039(16) 0.0200(15) 0.0059(16)
C3B 0.0295(16) 0.0464(19) 0.0397(18) -0.0072(15) -0.0124(13) 0.0136(14)
C3C 0.048(4) 0.041(3) 0.078(5) 0.033(3) -0.016(3) -0.015(3)
C3CA 0.033(3) 0.037(3) 0.061(5) -0.001(3) -0.002(3) -0.013(2)
C4 0.0255(14) 0.0241(13) 0.0225(13) -0.0028(10) 0.0038(10) 0.0116(10)
C4A 0.0202(14) 0.0253(14) 0.0353(16) 0.0012(11) 0.0090(11) 0.0015(10)
C4B 0.0240(14) 0.0305(15) 0.0193(13) -0.0057(11) -0.0049(10) 0.0043(11)
C4C 0.0234(14) 0.0190(13) 0.0331(15) 0.0017(11) -0.0012(11) -0.0003(10)
C5A 0.0188(13) 0.0228(13) 0.0206(12) 0.0002(10) 0.0046(10) 0.0023(10)
C5B 0.0213(13) 0.0217(13) 0.0198(12) -0.0026(10) -0.0011(10) 0.0045(10)
C5C 0.0228(13) 0.0173(12) 0.0221(13) -0.0004(10) 0.0006(10) 0.0036(10)
C6A 0.0244(14) 0.0154(12) 0.0391(16) 0.0019(11) 0.0078(12) 0.0015(10)
C6B 0.0246(14) 0.0382(16) 0.0190(13) -0.0076(11) 0.0044(11) 0.0052(12)
C6C 0.0268(14) 0.0157(12) 0.0397(16) -0.0003(11) -0.0007(12) 0.0065(10)
C7A 0.0241(13) 0.0183(12) 0.0253(13) 0.0005(10) 0.0021(10) 0.0058(10)
C7B 0.0218(13) 0.0253(13) 0.0225(13) -0.0010(10) 0.0053(10) 0.0051(10)
C7C 0.0223(13) 0.0225(13) 0.0218(13) 0.0018(10) 0.0000(10) 0.0082(10)
C8A 0.0311(15) 0.0192(13) 0.0419(17) 0.0044(12) 0.0089(13) 0.0112(11)
C8B 0.0181(14) 0.060(2) 0.0336(16) -0.0052(14) 0.0093(12) 0.0031(13)
C8C 0.0229(14) 0.0290(15) 0.0382(16) 0.0051(12) -0.0017(12) 0.0123(11)
C9A 0.068(3) 0.040(2) 0.086(3) 0.031(2) 0.031(2) 0.0305(19)
C9B 0.0368(13) 0.102(2) 0.0798(19) 0.0071(16) 0.0232(12) 0.0176(13)
C9C 0.0323(17) 0.061(2) 0.048(2) 0.0105(17) 0.0093(15) 0.0274(16)
C10A 0.087(3) 0.056(3) 0.062(3) -0.018(2) -0.002(2) 0.045(2)
C10B 0.0368(13) 0.102(2) 0.0798(19) 0.0071(16) 0.0232(12) 0.0176(13)
C10C 0.042(2) 0.0335(19) 0.104(4) 0.008(2) -0.014(2) 0.0217(16)
C11A 0.0343(19) 0.0347(19) 0.110(4) 0.006(2) 0.003(2) 0.0191(15)
C11B 0.0368(13) 0.102(2) 0.0798(19) 0.0071(16) 0.0232(12) 0.0176(13)
C11C 0.0296(17) 0.061(2) 0.0388(18) 0.0045(16) -0.0080(13) 0.0160(15)
O0AA 0.088(5) 0.133(4) 0.253(11) 0.021(8) 0.064(5) 0.041(4)
C1AA 0.135(7) 0.153(9) 0.195(9) -0.009(9) 0.023(7) 0.027(7)
C5 0.104(5) 0.143(7) 0.159(7) 0.002(6) 0.052(5) 0.053(5)

loop_
_atom_type_symbol
_atom_type_description
_atom_type_scat_dispersion_real
_atom_type_scat_dispersion_imag
_atom_type_scat_source
C C 0.0033 0.0016 'International Tables Vol C Tables 4.2.6.8 and 6.1.1.4'
H H 0.0000 0.0000 'International Tables Vol C Tables 4.2.6.8 and 6.1.1.4'
Dy Dy -0.1892 4.4098 'International Tables Vol C Tables 4.2.6.8 and 6.1.1.4'
N N 0.0061 0.0033 'International Tables Vol C Tables 4.2.6.8 and 6.1.1.4'
O O 0.0106 0.0060 'International Tables Vol C Tables 4.2.6.8 and 6.1.1.4'

loop_
_geom_angle_atom_site_label_1
_geom_angle_atom_site_label_2
_geom_angle_atom_site_label_3
_geom_angle
_geom_angle_site_symmetry_1
_geom_angle_site_symmetry_3
O1A Dy1 O1C 139.27(6) . .
O1A Dy1 O2A 72.94(6) . .
O1A Dy1 O2B 143.75(6) . .
O1A Dy1 N1 107.79(7) . .
O1A Dy1 N2 71.29(6) . 2_665
O1B Dy1 O1A 80.76(7) . .
O1B Dy1 O1C 123.99(7) . .
O1B Dy1 O2A 85.02(7) . .
O1B Dy1 O2B 74.05(6) . .
O1B Dy1 O2C 79.96(7) . .
O1B Dy1 N1 148.79(7) . .
O1B Dy1 N2 145.47(7) . 2_665
O1C Dy1 N1 68.96(7) . .
O1C Dy1 N2 72.00(7) . 2_665
O2A Dy1 O1C 134.23(6) . .
O2A Dy1 N1 69.82(7) . .
O2A Dy1 N2 105.02(7) . 2_665
O2B Dy1 O1C 76.97(6) . .
O2B Dy1 O2A 79.21(7) . .
O2B Dy1 N1 83.08(6) . .
O2B Dy1 N2 139.80(6) . 2_665
O2C Dy1 O1A 82.56(7) . .
O2C Dy1 O1C 72.42(6) . .
O2C Dy1 O2A 153.03(6) . .
O2C Dy1 O2B 117.28(7) . .
O2C Dy1 N1 130.23(6) . .
O2C Dy1 N2 76.74(7) . 2_665
N1 Dy1 N2 62.38(6) . 2_665
C5A O1A Dy1 132.84(16) . .
C5B O1B Dy1 137.74(17) . .
C5C O1C Dy1 136.79(17) . .
C7A O2A Dy1 133.52(17) . .
C7B O2B Dy1 135.63(17) . .
C7C O2C Dy1 138.24(17) . .
C1 N1 Dy1 121.26(16) . .
C1 N1 C4 116.3(2) . .
C4 N1 Dy1 121.65(17) . .
C1 N2 Dy1 120.81(15) . 2_665
C1 N2 C2 116.5(2) . .
C2 N2 Dy1 121.91(16) . 2_665
N1 C1 C1 117.1(3) . 2_665
N2 C1 N1 126.3(2) . .
N2 C1 C1 116.6(3) . 2_665
N2 C2 C3 121.6(2) . .
C4 C3 C2 117.5(2) . .
N1 C4 C3 121.8(2) . .
C1A C4A C2A 108.9(3) . .
C1A C4A C3A 109.5(3) . .
C1A C4A C5A 107.6(2) . .
C2A C4A C5A 113.8(2) . .
C3A C4A C2A 109.5(3) . .
C3A C4A C5A 107.5(2) . .
C1B C4B C2B 109.6(3) . .
C1B C4B C5B 114.1(2) . .
C2B C4B C5B 106.3(2) . .
C3B C4B C1B 109.2(3) . .
C3B C4B C2B 109.6(3) . .
C3B C4B C5B 107.9(2) . .
C1C C4C C2C 110.0(5) . .
C1C C4C C3C 108.6(5) . .
C1C C4C C5C 107.8(3) . .
C1CA C4C C3CA 108.1(6) . .
C1CA C4C C5C 107.4(4) . .
C2C C4C C3C 107.9(5) . .
C2C C4C C5C 110.6(3) . .
C2CA C4C C1CA 110.9(6) . .
C2CA C4C C3CA 110.9(6) . .
C2CA C4C C5C 106.5(4) . .
C3C C4C C5C 111.8(3) . .
C3CA C4C C5C 113.0(4) . .
O1A C5A C4A 114.2(2) . .
O1A C5A C6A 124.2(2) . .
C6A C5A C4A 121.7(2) . .
O1B C5B C4B 114.4(2) . .
O1B C5B C6B 123.9(2) . .
C6B C5B C4B 121.6(2) . .
O1C C5C C4C 115.8(2) . .
O1C C5C C6C 123.7(2) . .
C6C C5C C4C 120.5(2) . .
C5A C6A C7A 124.3(2) . .
C7B C6B C5B 124.1(2) . .
C7C C6C C5C 124.0(2) . .
O2A C7A C6A 124.0(2) . .
O2A C7A C8A 116.2(2) . .
C6A C7A C8A 119.7(2) . .
O2B C7B C6B 124.6(2) . .
O2B C7B C8B 114.7(2) . .
C6B C7B C8B 120.7(2) . .
O2C C7C C6C 123.8(2) . .
O2C C7C C8C 114.8(2) . .
C6C C7C C8C 121.4(2) . .
C9A C8A C7A 112.4(3) . .
C9A C8A C10A 108.8(3) . .
C10A C8A C7A 107.0(3) . .
C11A C8A C7A 110.4(2) . .
C11A C8A C9A 109.1(3) . .
C11A C8A C10A 109.2(3) . .
C9B C8B C7B 113.3(3) . .
C10B C8B C7B 107.6(3) . .
C10B C8B C9B 111.2(4) . .
C10B C8B C11B 107.8(3) . .
C11B C8B C7B 109.0(3) . .
C11B C8B C9B 107.8(4) . .
C9C C8C C7C 108.0(2) . .
C10C C8C C7C 114.1(3) . .
C10C C8C C9C 109.4(3) . .
C10C C8C C11C 109.6(3) . .
C11C C8C C7C 106.9(2) . .
C11C C8C C9C 108.7(3) . .
O0AA O0AA C5 109.5(11) 2_676 .
O0AA C5 C1AA 101.8(8) . .

loop_
_geom_bond_atom_site_label_1
_geom_bond_atom_site_label_2
_geom_bond_distance
_geom_bond_site_symmetry_2
Dy1 O1A 2.2988(17) .
Dy1 O1B 2.2633(18) .
Dy1 O1C 2.3346(17) .
Dy1 O2A 2.3264(18) .
Dy1 O2B 2.3000(17) .
Dy1 O2C 2.2930(18) .
Dy1 N1 2.586(2) .
Dy1 N2 2.609(2) 2_665
O1A C5A 1.273(3) .
O1B C5B 1.259(3) .
O1C C5C 1.261(3) .
O2A C7A 1.260(3) .
O2B C7B 1.267(3) .
O2C C7C 1.271(3) .
N1 C1 1.335(3) .
N1 C4 1.339(3) .
N2 C1 1.333(3) .
N2 C2 1.339(3) .
C1 C1 1.485(5) 2_665
C1A C4A 1.530(4) .
C1B C4B 1.529(4) .
C1C C4C 1.504(6) .
C1CA C4C 1.532(10) .
C2 C3 1.380(4) .
C2A C4A 1.534(4) .
C2B C4B 1.533(4) .
C2C C4C 1.526(6) .
C2CA C4C 1.501(10) .
C3 C4 1.378(4) .
C3A C4A 1.533(4) .
C3B C4B 1.527(4) .
C3C C4C 1.529(6) .
C3CA C4C 1.534(10) .
C4A C5A 1.541(4) .
C4B C5B 1.541(4) .
C4C C5C 1.543(3) .
C5A C6A 1.392(4) .
C5B C6B 1.401(4) .
C5C C6C 1.408(4) .
C6A C7A 1.403(4) .
C6B C7B 1.398(4) .
C6C C7C 1.396(4) .
C7A C8A 1.542(4) .
C7B C8B 1.544(4) .
C7C C8C 1.538(4) .
C8A C9A 1.528(4) .
C8A C10A 1.534(5) .
C8A C11A 1.520(5) .
C8B C9B 1.526(6) .
C8B C10B 1.512(6) .
C8B C11B 1.511(6) .
C8C C9C 1.534(4) .
C8C C10C 1.527(4) .
C8C C11C 1.533(5) .
O0AA O0AA 1.238(14) 2_676
O0AA C5 1.357(9) .
C1AA C5 1.357(10) .
